data_7710672
loop_
_publ_author_name
'Xie, Zhenlang'
'An, Dongli'
'Weng, Weizheng'
'Zhou, Zhao-Hui'

_publ_section_title
;
 Successive constructions of regular tetra-, hexa- and octanuclear
 microporous polyoxovanadates(III) for gas adsorptions
;
_journal_name_full 'Dalton Transactions'
_journal_paper_doi 10.1039/D2DT01360F
_journal_year 2022
_chemical_formula_moiety 'C24 H40.5 K2 N30 O34.5 V6, 2(Cl), 1(O), 24[H2O]'
_chemical_formula_sum 'C24 H88.5 Cl2 K2 N30 O59.5 V6'
_chemical_formula_weight 2204.48
_space_group_crystal_system cubic
_space_group_IT_number 205
_space_group_name_Hall '-P 2ac 2ab 3'
_space_group_name_H-M_alt 'P a -3'
_atom_sites_solution_hydrogens mixed
_audit_creation_date 2022-04-15
_audit_creation_method
;
Olex2 1.3
(compiled 2020.06.28 svn.raecde09e for OlexSys, GUI svn.r6132)
;
_audit_update_record
;
2022-04-23 deposited with the CCDC.	2022-07-01 downloaded from the CCDC.
;
_cell_angle_alpha 90
_cell_angle_beta 90
_cell_angle_gamma 90
_cell_formula_units_Z 4
_cell_length_a 21.03400(10)
_cell_length_b 21.03400(10)
_cell_length_c 21.03400(10)
_cell_measurement_reflns_used 8145
_cell_measurement_temperature 100.01(10)
_cell_measurement_theta_max 75.8830
_cell_measurement_theta_min 4.2250
_cell_volume 9306.05(8)
_computing_cell_refinement 'CrysAlisPro 1.171.41.119a (Rigaku OD, 2021)'
_computing_data_collection 'CrysAlisPro 1.171.41.119a (Rigaku OD, 2021)'
_computing_data_reduction 'CrysAlisPro 1.171.41.119a (Rigaku OD, 2021)'
_computing_molecular_graphics 'Olex2 1.3 (Dolomanov et al., 2009)'
_computing_publication_material 'Olex2 1.3 (Dolomanov et al., 2009)'
_computing_structure_refinement 'SHELXL 2018/3 (Sheldrick, 2015)'
_computing_structure_solution 'SHELXT 2018/2 (Sheldrick, 2018)'
_diffrn_ambient_temperature 100.01(10)
_diffrn_detector_area_resol_mean 10.0000
_diffrn_detector_type HyPix
_diffrn_measured_fraction_theta_full 0.992
_diffrn_measured_fraction_theta_max 0.936
_diffrn_measurement_details
;
List of Runs (angles in degrees, time in seconds):

  # Type    Start    End  Width  t~exp~   \w     \q     \k     \f   Frames
#--------------------------------------------------------------------------
  1  \w   -105.00 -40.00   0.50    0.80    --  -99.00 112.00 -72.00  130
  2  \w    -67.00 -29.00   0.50    0.80    --  -99.00  61.00-180.00   76
  3  \w   -112.00 -87.00   0.50    0.20    --  -47.87-125.00 150.00   50
  4  \w     43.00  73.00   0.50    0.80    --  105.19 -61.00-150.00   60
  5  \w     78.00 112.00   0.50    0.20    --   47.87 140.00-143.00   68
;
_diffrn_measurement_device 'four-circle diffractometer'
_diffrn_measurement_device_type 'XtaLAB Synergy R, DW system, HyPix'
_diffrn_measurement_method '\w scans'
_diffrn_radiation_type CuK\a
_diffrn_radiation_wavelength 1.54184
_diffrn_reflns_av_R_equivalents 0.0259
_diffrn_reflns_av_unetI/netI 0.0225
_diffrn_reflns_Laue_measured_fraction_full 0.992
_diffrn_reflns_Laue_measured_fraction_max 0.936
_diffrn_reflns_limit_h_max 9
_diffrn_reflns_limit_h_min -25
_diffrn_reflns_limit_k_max 17
_diffrn_reflns_limit_k_min -26
_diffrn_reflns_limit_l_max 19
_diffrn_reflns_limit_l_min -22
_diffrn_reflns_number 12070
_diffrn_reflns_point_group_measured_fraction_full 0.992
_diffrn_reflns_point_group_measured_fraction_max 0.936
_diffrn_reflns_theta_full 67.684
_diffrn_reflns_theta_max 76.694
_diffrn_reflns_theta_min 3.640
_exptl_absorpt_coefficient_mu 7.211
_exptl_absorpt_correction_T_max 1.00000
_exptl_absorpt_correction_T_min 0.81311
_exptl_absorpt_correction_type multi-scan
_exptl_absorpt_process_details
;
CrysAlisPro 1.171.41.119a (Rigaku Oxford Diffraction, 2021)
Empirical absorption correction using spherical harmonics,
implemented in SCALE3 ABSPACK scaling algorithm.
;
_exptl_crystal_colour 'clear light violet'
_exptl_crystal_colour_lustre clear
_exptl_crystal_colour_modifier light
_exptl_crystal_colour_primary violet
_exptl_crystal_density_diffrn 1.573
_exptl_crystal_description block
_exptl_crystal_F_000 4514
_exptl_crystal_size_max 0.1
_exptl_crystal_size_mid 0.1
_exptl_crystal_size_min 0.05
_refine_diff_density_max 0.992
_refine_diff_density_min -0.319
_refine_diff_density_rms 0.109
_refine_ls_extinction_coef 0.00037(6)
_refine_ls_extinction_expression Fc^*^=kFc[1+0.001xFc^2^\l^3^/sin(2\q)]^-1/4^
_refine_ls_extinction_method 'SHELXL-2018/3 (Sheldrick 2018)'
_refine_ls_goodness_of_fit_ref 1.069
_refine_ls_hydrogen_treatment mixed
_refine_ls_matrix_type full
_refine_ls_number_parameters 166
_refine_ls_number_reflns 3071
_refine_ls_number_restraints 1
_refine_ls_restrained_S_all 1.069
_refine_ls_R_factor_all 0.0545
_refine_ls_R_factor_gt 0.0524
_refine_ls_shift/su_max 0.001
_refine_ls_shift/su_mean 0.000
_refine_ls_structure_factor_coef Fsqd
_refine_ls_weighting_details 'w=1/[\s^2^(Fo^2^)+(0.0994P)^2^+12.6637P] where P=(Fo^2^+2Fc^2^)/3'
_refine_ls_weighting_scheme calc
_refine_ls_wR_factor_gt 0.1577
_refine_ls_wR_factor_ref 0.1597
_reflns_Friedel_coverage 0.000
_reflns_number_gt 2861
_reflns_number_total 3071
_reflns_threshold_expression 'I > 2\s(I)'
_cod_data_source_file d2dt01360f2.cif
_cod_data_source_block exp_590_auto
_cod_original_cell_volume 9306.06(13)
_cod_original_formula_sum 'C24 H88.50 Cl2 K2 N30 O59.50 V6'
_cod_database_code 7710672
_shelx_shelxl_version_number 2018/3
_shelx_space_group_comment
;
The symmetry employed for this shelxl refinement is uniquely defined
by the following loop, which should always be used as a source of
symmetry information in preference to the above space-group names.
They are only intended as comments.
;
_shelx_estimated_absorpt_t_max 0.714
_shelx_estimated_absorpt_t_min 0.532
_olex2_refinement_description
;
1. Fixed Uiso
 At 1.2 times of:
  All N(H) groups, All N(H,H) groups
 At 1.5 times of:
  All O(H) groups
2. Restrained distances
 O5-H5
 0.85 with sigma of 0.02
3. Others
 Fixed Sof: K1(0.33333) O1W(0.75) H1W(0.75) O2W(0.16667)
4.a Rotating group:
 O1W(H1W)
4.b Aromatic/amide H refined with riding coordinates:
 N3(H3)
4.c X=CH2 refined with riding coordinates:
 N5(H5A,H5B), N4(H4A,H4B)
;
_smtbx_masks_void_probe_radius 1.2
_smtbx_masks_void_truncation_radius 1.2
_olex2_submission_special_instructions 'No special instructions were received'
_oxdiff_exptl_absorpt_empirical_details
;
Empirical correction (ABSPACK) includes:
- Absorption correction using spherical harmonics
- Frame scaling
;

loop_
_space_group_symop_operation_xyz
'x, y, z'
'-x+1/2, -y, z+1/2'
'-x, y+1/2, -z+1/2'
'x+1/2, -y+1/2, -z'
'z, x, y'
'z+1/2, -x+1/2, -y'
'-z+1/2, -x, y+1/2'
'-z, x+1/2, -y+1/2'
'y, z, x'
'-y, z+1/2, -x+1/2'
'y+1/2, -z+1/2, -x'
'-y+1/2, -z, x+1/2'
'-x, -y, -z'
'x-1/2, y, -z-1/2'
'x, -y-1/2, z-1/2'
'-x-1/2, y-1/2, z'
'-z, -x, -y'
'-z-1/2, x-1/2, y'
'z-1/2, x, -y-1/2'
'z, -x-1/2, y-1/2'
'-y, -z, -x'
'y, -z-1/2, x-1/2'
'-y-1/2, z-1/2, x'
'y-1/2, z, -x-1/2'

loop_
_atom_site_label
_atom_site_type_symbol
_atom_site_fract_x
_atom_site_fract_y
_atom_site_fract_z
_atom_site_U_iso_or_equiv
_atom_site_adp_type
_atom_site_occupancy
_atom_site_site_symmetry_order
_atom_site_calc_flag
_atom_site_refinement_flags_posn
_atom_site_refinement_flags_adp
_atom_site_refinement_flags_occupancy
_atom_site_disorder_assembly
_atom_site_disorder_group
V1 V 0.49762(2) 0.11661(2) 0.61517(2) 0.0211(2) Uani 1 1 d . . . . .
Cl1 Cl 0.42802(3) -0.07198(3) 0.57198(3) 0.0256(3) Uani 1 3 d S T P . .
O5 O 0.52719(9) 0.02962(9) 0.61940(9) 0.0215(4) Uani 1 1 d D . . . .
O2 O 0.51711(11) 0.13195(10) 0.70874(10) 0.0317(5) Uani 1 1 d . . . . .
O1 O 0.47444(11) 0.20983(10) 0.62511(10) 0.0324(5) Uani 1 1 d . . . . .
N2 N 0.63790(11) 0.09449(11) 0.58615(12) 0.0258(5) Uani 1 1 d . . . . .
O4 O 0.51569(15) 0.20536(14) 0.78572(13) 0.0547(8) Uani 1 1 d . . . . .
N1 N 0.58976(11) 0.14140(11) 0.58607(12) 0.0255(5) Uani 1 1 d . . . . .
N3 N 0.67271(14) 0.17871(13) 0.53566(15) 0.0407(7) Uani 1 1 d . . . . .
H3 H 0.697824 0.204605 0.514462 0.049 Uiso 1 1 calc R U . . .
N5 N 0.74196(14) 0.09016(16) 0.54217(18) 0.0496(8) Uani 1 1 d . . . . .
H5A H 0.748625 0.050796 0.554663 0.060 Uiso 1 1 calc R U . . .
H5B H 0.771662 0.110729 0.521073 0.060 Uiso 1 1 calc R U . . .
O3 O 0.4769(2) 0.29147(14) 0.69248(15) 0.0749(11) Uani 1 1 d . . . . .
N4 N 0.58233(16) 0.24557(14) 0.5432(2) 0.0566(10) Uani 1 1 d . . . . .
H4A H 0.543056 0.251183 0.556526 0.068 Uiso 1 1 calc R U . . .
H4B H 0.601789 0.275961 0.522065 0.068 Uiso 1 1 calc R U . . .
C2 C 0.50742(17) 0.18807(17) 0.73046(16) 0.0378(8) Uani 1 1 d . . . . .
C4 C 0.68678(15) 0.11868(15) 0.55521(17) 0.0334(7) Uani 1 1 d . . . . .
C3 C 0.61240(15) 0.19093(15) 0.55520(17) 0.0347(7) Uani 1 1 d . . . . .
C1 C 0.48420(19) 0.23478(17) 0.67969(17) 0.0422(8) Uani 1 1 d . . . . .
H5 H 0.4983(14) 0.0016(14) 0.6151(19) 0.032(11) Uiso 1 1 d D . . . .
K1 K 0.60792(15) 0.11939(14) 0.81655(14) 0.0586(8) Uani 0.3333 1 d . . P . .
O1W O 0.6698(4) 0.1801(4) 0.7132(3) 0.112(2) Uani 0.75 1 d . . P . .
H1W H 0.713386 0.163482 0.704437 0.168 Uiso 0.75 1 d R U P . .
O2W O 0.8110(4) 0.1890(4) 0.6890(4) 0.097(5) Uani 0.5 3 d S T P . .

loop_
_atom_site_aniso_label
_atom_site_aniso_U_11
_atom_site_aniso_U_22
_atom_site_aniso_U_33
_atom_site_aniso_U_23
_atom_site_aniso_U_13
_atom_site_aniso_U_12
V1 0.0233(3) 0.0203(3) 0.0197(3) -0.00382(16) -0.00044(16) 0.00101(17)
Cl1 0.0256(3) 0.0256(3) 0.0256(3) 0.0029(2) 0.0029(2) -0.0029(2)
O5 0.0215(9) 0.0214(9) 0.0217(9) -0.0008(7) -0.0001(7) -0.0012(7)
O2 0.0387(12) 0.0334(11) 0.0231(10) -0.0090(8) -0.0048(9) 0.0059(9)
O1 0.0422(12) 0.0262(10) 0.0287(11) -0.0093(8) -0.0021(9) 0.0079(9)
N2 0.0210(11) 0.0239(11) 0.0326(13) -0.0030(10) -0.0009(9) -0.0037(9)
O4 0.079(2) 0.0532(16) 0.0318(13) -0.0225(12) -0.0090(13) 0.0200(14)
N1 0.0246(11) 0.0198(11) 0.0321(13) -0.0031(9) -0.0027(10) -0.0035(9)
N3 0.0360(14) 0.0302(14) 0.0560(18) 0.0016(12) 0.0077(13) -0.0159(11)
N5 0.0264(14) 0.0441(17) 0.078(2) 0.0004(16) 0.0161(14) -0.0071(12)
O3 0.144(3) 0.0359(15) 0.0447(16) -0.0179(12) -0.0060(19) 0.0274(18)
N4 0.0440(17) 0.0273(14) 0.098(3) 0.0210(16) 0.0083(18) -0.0039(13)
C2 0.0411(18) 0.0419(18) 0.0304(16) -0.0151(14) -0.0011(13) 0.0065(14)
C4 0.0263(15) 0.0307(15) 0.0432(18) -0.0057(13) 0.0012(13) -0.0091(11)
C3 0.0334(16) 0.0251(15) 0.0458(18) -0.0019(13) -0.0013(13) -0.0086(12)
C1 0.058(2) 0.0327(17) 0.0359(18) -0.0110(14) 0.0006(16) 0.0100(15)
K1 0.0600(16) 0.0597(16) 0.0560(16) -0.0178(12) -0.0176(12) 0.0271(13)
O1W 0.137(6) 0.122(5) 0.077(4) -0.030(3) -0.015(4) -0.048(5)
O2W 0.097(5) 0.097(5) 0.097(5) -0.013(4) 0.013(4) 0.013(4)

loop_
_atom_type_symbol
_atom_type_description
_atom_type_scat_dispersion_real
_atom_type_scat_dispersion_imag
_atom_type_scat_source
C C 0.0181 0.0091 'International Tables Vol C Tables 4.2.6.8 and 6.1.1.4'
Cl Cl 0.3639 0.7018 'International Tables Vol C Tables 4.2.6.8 and 6.1.1.4'
H H 0.0000 0.0000 'International Tables Vol C Tables 4.2.6.8 and 6.1.1.4'
K K 0.3868 1.0657 'International Tables Vol C Tables 4.2.6.8 and 6.1.1.4'
N N 0.0311 0.0180 'International Tables Vol C Tables 4.2.6.8 and 6.1.1.4'
O O 0.0492 0.0322 'International Tables Vol C Tables 4.2.6.8 and 6.1.1.4'
V V 0.0687 2.1097 'International Tables Vol C Tables 4.2.6.8 and 6.1.1.4'

loop_
_geom_angle_atom_site_label_1
_geom_angle_atom_site_label_2
_geom_angle_atom_site_label_3
_geom_angle
_geom_angle_site_symmetry_1
_geom_angle_site_symmetry_3
_geom_angle_publ_flag
O5 V1 O5 99.64(11) . 23_655 ?
O5 V1 O2 167.87(9) 23_655 . ?
O5 V1 O2 92.34(8) . . ?
O5 V1 O1 170.20(9) . . ?
O5 V1 O1 89.89(8) 23_655 . ?
O5 V1 N2 87.35(9) 23_655 23_655 ?
O5 V1 N2 89.86(9) . 23_655 ?
O5 V1 N1 89.25(9) 23_655 . ?
O5 V1 N1 87.22(9) . . ?
O2 V1 N2 90.81(9) . 23_655 ?
O2 V1 N1 93.25(10) . . ?
O1 V1 O2 78.22(9) . . ?
O1 V1 N2 92.85(10) . 23_655 ?
O1 V1 N1 90.68(9) . . ?
N2 V1 N1 175.10(10) 23_655 . ?
V1 O5 V1 125.82(10) . 20_566 ?
V1 O5 H5 115(3) . . ?
V1 O5 H5 118(3) 20_566 . ?
V1 O2 K1 148.38(11) . . ?
C2 O2 V1 117.3(2) . . ?
C2 O2 K1 84.97(19) . . ?
V1 O1 K1 149.85(12) . 23_655 ?
C1 O1 V1 116.7(2) . . ?
C1 O1 K1 84.7(2) . 23_655 ?
N1 N2 V1 118.83(17) . 20_566 ?
C4 N2 V1 133.3(2) . 20_566 ?
C4 N2 N1 106.8(2) . . ?
C2 O4 K1 97.4(2) . . ?
N2 N1 V1 119.19(17) . . ?
C3 N1 V1 132.4(2) . . ?
C3 N1 N2 107.1(2) . . ?
C4 N3 H3 126.7 . . ?
C3 N3 H3 126.7 . . ?
C3 N3 C4 106.7(3) . . ?
H5A N5 H5B 120.0 . . ?
C4 N5 H5A 120.0 . . ?
C4 N5 H5B 120.0 . . ?
C1 O3 K1 97.8(3) . 23_655 ?
H4A N4 H4B 120.0 . . ?
C3 N4 H4A 120.0 . . ?
C3 N4 H4B 120.0 . . ?
O2 C2 C1 113.1(3) . . ?
O4 C2 O2 125.9(3) . . ?
O4 C2 C1 121.0(3) . . ?
N2 C4 N3 109.7(3) . . ?
N2 C4 N5 127.3(3) . . ?
N5 C4 N3 123.0(3) . . ?
N1 C3 N3 109.7(3) . . ?
N1 C3 N4 127.0(3) . . ?
N4 C3 N3 123.2(3) . . ?
O1 C1 C2 114.5(3) . . ?
O1 C1 K1 71.6(2) . 23_655 ?
O3 C1 O1 125.0(4) . . ?
O3 C1 C2 120.6(3) . . ?
O3 C1 K1 59.4(2) . 23_655 ?
C2 C1 K1 154.5(3) . 23_655 ?
O2 K1 O1 64.36(8) . 20_566 ?
O2 K1 C1 87.31(10) . 20_566 ?
O1 K1 C1 23.76(8) 20_566 20_566 ?
O4 K1 O2 45.92(8) . . ?
O4 K1 O1 110.02(11) . 20_566 ?
O4 K1 O3 154.55(14) . 20_566 ?
O4 K1 C1 131.82(13) . 20_566 ?
O4 K1 O1W 81.1(2) . . ?
O3 K1 O2 109.56(11) 20_566 . ?
O3 K1 O1 45.23(8) 20_566 20_566 ?
O3 K1 C1 22.73(9) 20_566 20_566 ?
O3 K1 O1W 83.5(2) 20_566 . ?
O1W K1 O2 70.76(16) . . ?
O1W K1 O1 70.63(15) . 20_566 ?
O1W K1 C1 70.97(19) . 20_566 ?
K1 O1W H1W 113.9 . . ?

loop_
_geom_bond_atom_site_label_1
_geom_bond_atom_site_label_2
_geom_bond_distance
_geom_bond_site_symmetry_2
_geom_bond_publ_flag
V1 O5 1.9345(19) . ?
V1 O5 1.9382(19) 23_655 ?
V1 O2 2.036(2) . ?
V1 O1 2.031(2) . ?
V1 N2 2.096(2) 23_655 ?
V1 N1 2.098(2) . ?
O5 H5 0.852(19) . ?
O2 C2 1.282(4) . ?
O2 K1 2.977(3) . ?
O1 C1 1.279(4) . ?
O1 K1 3.011(3) 23_655 ?
N2 N1 1.414(3) . ?
N2 C4 1.319(4) . ?
O4 C2 1.230(4) . ?
O4 K1 2.730(4) . ?
N1 C3 1.317(4) . ?
N3 H3 0.8800 . ?
N3 C4 1.361(4) . ?
N3 C3 1.358(4) . ?
N5 H5A 0.8800 . ?
N5 H5B 0.8800 . ?
N5 C4 1.335(4) . ?
O3 C1 1.232(4) . ?
O3 K1 2.747(5) 23_655 ?
N4 H4A 0.8800 . ?
N4 H4B 0.8800 . ?
N4 C3 1.336(5) . ?
C2 C1 1.531(5) . ?
C1 K1 3.160(5) 23_655 ?
K1 O1W 2.837(8) . ?
O1W H1W 0.9988 . ?

loop_
_geom_torsion_atom_site_label_1
_geom_torsion_atom_site_label_2
_geom_torsion_atom_site_label_3
_geom_torsion_atom_site_label_4
_geom_torsion
_geom_torsion_site_symmetry_1
_geom_torsion_site_symmetry_2
_geom_torsion_site_symmetry_3
_geom_torsion_site_symmetry_4
_geom_torsion_publ_flag
V1 O2 C2 O4 178.8(3) . . . . ?
V1 O2 C2 C1 -1.8(4) . . . . ?
V1 O1 C1 O3 174.8(4) . . . . ?
V1 O1 C1 C2 -4.4(4) . . . . ?
V1 O1 C1 K1 -157.7(2) . . . 23_655 ?
V1 N2 N1 V1 -0.8(3) 20_566 . . . ?
V1 N2 N1 C3 -169.4(2) 20_566 . . . ?
V1 N2 C4 N3 167.5(2) 20_566 . . . ?
V1 N2 C4 N5 -10.7(5) 20_566 . . . ?
V1 N1 C3 N3 -166.8(2) . . . . ?
V1 N1 C3 N4 12.6(6) . . . . ?
O2 C2 C1 O1 4.1(5) . . . . ?
O2 C2 C1 O3 -175.2(4) . . . . ?
O2 C2 C1 K1 102.5(5) . . . 23_655 ?
N2 N1 C3 N3 -0.4(4) . . . . ?
N2 N1 C3 N4 179.1(4) . . . . ?
O4 C2 C1 O1 -176.5(4) . . . . ?
O4 C2 C1 O3 4.2(6) . . . . ?
O4 C2 C1 K1 -78.1(7) . . . 23_655 ?
N1 N2 C4 N3 0.4(3) . . . . ?
N1 N2 C4 N5 -177.8(3) . . . . ?
C4 N2 N1 V1 168.5(2) . . . . ?
C4 N2 N1 C3 0.0(3) . . . . ?
C4 N3 C3 N1 0.6(4) . . . . ?
C4 N3 C3 N4 -178.9(4) . . . . ?
C3 N3 C4 N2 -0.6(4) . . . . ?
C3 N3 C4 N5 177.7(3) . . . . ?
K1 O2 C2 O4 -24.8(4) . . . . ?
K1 O2 C2 C1 154.6(3) . . . . ?
K1 O1 C1 O3 -27.5(5) 23_655 . . . ?
K1 O1 C1 C2 153.3(3) 23_655 . . . ?
K1 O4 C2 O2 27.3(4) . . . . ?
K1 O4 C2 C1 -152.0(3) . . . . ?
K1 O3 C1 O1 30.5(5) 23_655 . . . ?
K1 O3 C1 C2 -150.3(3) 23_655 . . . ?

loop_
_smtbx_masks_void_nr
_smtbx_masks_void_average_x
_smtbx_masks_void_average_y
_smtbx_masks_void_average_z
_smtbx_masks_void_volume
_smtbx_masks_void_count_electrons
_smtbx_masks_void_content
1 -0.412 -0.484 0.073 2724.8 957.0 '96 H2O'
